data_4348076
loop_
_publ_author_name
'Taddei, Marco'
'Sassi, Paola'
'Costantino, Ferdinando'
'Vivani, Riccardo'

_publ_section_title
;
 Amino-Functionalized Layered Crystalline Zirconium Phosphonates:
 Synthesis, Crystal Structure, and Spectroscopic Characterization.
;
_journal_issue 12
_journal_name_full 'Inorganic chemistry'
_journal_page_first 6278
_journal_page_last 6285
_journal_paper_doi 10.1021/acs.inorgchem.6b00943
_journal_volume 55
_journal_year 2016
_chemical_formula_moiety Zr(O3PC2N)2Cl2
_chemical_formula_sum 'C4 Cl2 N2 O6 P2 Zr'
_chemical_formula_weight 396.18
_space_group_IT_number 14
_space_group_name_Hall '-P 2ybc'
_space_group_name_H-M_alt 'P 1 21/c 1'
_symmetry_cell_setting monoclinic
_symmetry_space_group_name_H-M 'P 1 21/c 1'
_audit_creation_method 'from EXP file using GSAS2CIF'
_cell_angle_alpha 90.0
_cell_angle_beta 102.988(7)
_cell_angle_gamma 90.0
_cell_formula_units_Z 4
_cell_length_a 9.3484(8)
_cell_length_b 5.3938(4)
_cell_length_c 29.5926(12)
_cell_measurement_reflns_used 2619
_cell_measurement_temperature 298
_cell_measurement_theta_max 140
_cell_measurement_theta_min 3
_cell_volume 1453.99(18)
_computing_structure_refinement GSAS
_computing_structure_solution FOX
_diffrn_ambient_temperature 298
_diffrn_measurement_device_type 'PANAlytical XPert Pro'
_diffrn_radiation_polarisn_ratio 0.5
_diffrn_radiation_probe x-ray
_exptl_absorpt_correction_T_max 1.00000
_exptl_absorpt_correction_T_min 1.00000
_exptl_absorpt_process_details
;   GSAS Absorption/surface roughness correction: function number 0
 No correction is applied.
;
_pd_calc_method 'Rietveld Refinement'
_pd_phase_name ZAEPACl
_pd_proc_ls_background_function
;   GSAS Background function number 1 with 26 terms.
 Shifted Chebyshev function of 1st kind
      1:    2703.19     2:   -2358.14     3:    1397.40     4:   -586.925    
      5:    360.150     6:   -262.499     7:    228.958     8:   -223.534    
      9:    169.744    10:   -94.8090    11:   -57.9405    12:    177.230    
     13:   -230.525    14:    160.448    15:   -74.2826    16:   -16.5452    
     17:    36.4435    18:   -19.4521    19:   -29.4338    20:    51.0654    
     21:   -68.5510    22:    26.6759    23:    27.3875    24:   -128.986    
     25:    142.232    26:   -118.014    
;
_pd_proc_ls_peak_cutoff 0.00500
_pd_proc_ls_pref_orient_corr
;   March-Dollase
 AXIS  1 Ratio=   0.93822  h= 0.000  k= 0.000  l= 1.000
 Prefered orientation correction range: Min=   0.90860, Max=   1.21131
;
_pd_proc_ls_profile_function
;
 CW Profile function number 3 with  19 terms
 Pseudovoigt profile coefficients as parameterized in
 P. Thompson, D.E. Cox & J.B. Hastings (1987). J. Appl. Cryst.,20,79-83.
 Asymmetry correction of L.W. Finger, D.E. Cox & A. P. Jephcoat (1994).
 J. Appl. Cryst.,27,892-900.
 #1(GU)   =    0.000 #2(GV)   =    0.000 #3(GW)   =    8.911
 #4(GP)   =    0.000 #5(LX)   =    9.967 #6(LY)   =    0.000
 #7(S/L)  =   0.0214 #8(H/L)  =   0.0200
 #9(trns) =     0.00 #10(shft)=  -1.6973
 #11(stec)=    93.79 #12(ptec)=    -9.34 #13(sfec)=     0.00
 #14(L11) =    0.309 #15(L22) =    0.673 #16(L33) =   -0.041
 #17(L12) =   -0.117 #18(L13) =   -0.081 #19(L23) =    0.088
 Peak tails are ignored  where the intensity is below 0.0050 times the peak
   Aniso. broadening axis   0.0   0.0   1.0
;
_pd_proc_ls_prof_R_factor 0.0608
_pd_proc_ls_prof_wR_expected 0.0174
_pd_proc_ls_prof_wR_factor 0.0862
_refine_ls_goodness_of_fit_all 5.25
_refine_ls_matrix_type full
_refine_ls_number_parameters 84
_refine_ls_number_restraints 66
_refine_ls_R_Fsqd_factor 0.12327
_refine_ls_shift/su_max 0.04
_refine_ls_shift/su_mean 0.01
_cod_data_source_file ic6b00943_si_002.cif
_cod_data_source_block compound_ZAEPACl
_cod_depositor_comments
;
The following automatic conversions were performed:

data item '_geom_angle_publ_flag' value 'N' was changed to 'n' in
accordance with the
/home/saulius/struct/COD-crude-data/automatic-downloads/DataCite-retrospective/ACS/depositions/lib/dictionaries/cif_core.dic
dictionary named 'cif_core.dic' version 2.4.2 last updated on
2011-04-26 (38 times).

data item '_geom_bond_publ_flag' value 'N' was changed to 'n' in
accordance with the
/home/saulius/struct/COD-crude-data/automatic-downloads/DataCite-retrospective/ACS/depositions/lib/dictionaries/cif_core.dic
dictionary named 'cif_core.dic' version 2.4.2 last updated on
2011-04-26 (42 times).

Automatic conversion script
Id: cif_fix_values 6909 2019-04-08 15:41:33Z antanas 
;
_cod_original_cell_volume 1454.00(13)
_cod_database_code 4348076
_gsas_exptl_extinct_corr_t_min 1.00000
_gsas_exptl_extinct_corr_t_max 1.00000

loop_
_symmetry_equiv_pos_site_id
_symmetry_equiv_pos_as_xyz
1 +x,+y,+z
2 -x,+y+1/2,-z+1/2
-1 -x,-y,-z
-2 +x,-y+1/2,+z+1/2

loop_
_atom_site_type_symbol
_atom_site_label
_atom_site_fract_x
_atom_site_fract_y
_atom_site_fract_z
_atom_site_occupancy
_atom_site_thermal_displace_type
_atom_site_U_iso_or_equiv
_atom_site_site_symmetry_multiplicity
Zr Zr1 0.7551(13) 0.2524(33) 0.50174(34) 1.0 Uiso 0.00559 4
P P2 0.9611(20) 0.730(4) 0.5553(6) 1.0 Uiso 0.00559 4
P P3 0.5325(19) 0.765(5) 0.4489(6) 1.0 Uiso 0.00559 4
O O4 0.9011(24) 0.966(4) 0.5281(9) 1.0 Uiso 0.00559 4
O O5 0.6004(23) 0.533(4) 0.4741(9) 1.0 Uiso 0.00559 4
O O6 0.8630(25) 0.509(4) 0.5450(8) 1.0 Uiso 0.00559 4
O O7 0.6395(24) 0.992(4) 0.4572(8) 1.0 Uiso 0.00559 4
O O8 1.1232(20) 0.685(4) 0.5448(8) 1.0 Uiso 0.00559 4
O O9 0.3746(19) 0.824(4) 0.4557(7) 1.0 Uiso 0.00559 4
C C10 0.9988(34) 0.781(8) 0.6201(6) 1.0 Uiso 0.00559 4
C C11 0.4828(32) 0.750(7) 0.3838(6) 1.0 Uiso 0.00559 4
C C12 0.8584(30) 0.681(6) 0.6356(6) 1.0 Uiso 0.00559 4
C C13 0.608(4) 0.910(5) 0.3723(6) 1.0 Uiso 0.00559 4
N N14 0.8537(16) 0.734(6) 0.6839(6) 1.0 Uiso 0.00559 4
N N15 0.6335(17) 0.790(5) 0.3320(5) 1.0 Uiso 0.00559 4
Cl Cl16 0.9445(13) 0.765(6) 0.2995(5) 1.0 Uiso 0.00559 4
Cl Cl17 0.5430(13) 0.789(5) 0.2140(4) 1.0 Uiso 0.00559 4

loop_
_atom_type_symbol
_atom_type_number_in_cell
_atom_type_scat_dispersion_real
_atom_type_scat_dispersion_imag
_atom_type_scat_Cromer_Mann_a1
_atom_type_scat_Cromer_Mann_a2
_atom_type_scat_Cromer_Mann_a3
_atom_type_scat_Cromer_Mann_a4
_atom_type_scat_Cromer_Mann_b1
_atom_type_scat_Cromer_Mann_b2
_atom_type_scat_Cromer_Mann_b3
_atom_type_scat_Cromer_Mann_b4
_atom_type_scat_Cromer_Mann_c
_atom_type_scat_source
Zr 4.0 0.000 0.000 17.8765 1.27618 10.9480 11.9160 5.41732 0.11762 3.65721 87.6627 2.06929 International_Tables_Vol_C
P 8.0 0.000 0.000 6.43450 1.90670 4.17910 27.1570 1.78000 0.52600 1.49080 68.1645 1.11490 International_Tables_Vol_C
O 24.0 0.000 0.000 3.04850 13.2771 2.28680 5.70110 1.54630 0.32390 0.86700 32.9089 0.25080 International_Tables_Vol_C
C 16.0 0.000 0.000 2.31000 20.8439 1.02000 10.2075 1.58860 0.56870 0.86500 51.6512 0.21560 International_Tables_Vol_C
N 8.0 0.000 0.000 12.2126 0.00570 3.13220 9.89330 2.01250 28.9975 1.16630 0.58260 -11.529 International_Tables_Vol_C
Cl 8.0 0.000 0.000 11.4604 0.01040 7.19640 1.16620 6.25560 18.5194 1.64550 47.7784 -9.5574 International_Tables_Vol_C

loop_
_diffrn_radiation_wavelength
_diffrn_radiation_wavelength_wt
_diffrn_radiation_type
_diffrn_radiation_wavelength_id
1.540500 1.000 Cu_K\a~1~ 1
1.544300 0.500 Cu_K\a~2~ 2

loop_
_geom_angle_atom_site_label_1
_geom_angle_atom_site_label_2
_geom_angle_atom_site_label_3
_geom_angle
_geom_angle_site_symmetry_1
_geom_angle_site_symmetry_3
_geom_angle_publ_flag
O4 Zr1 O5 177.8(11) 1_545 1_555 n
O4 Zr1 O6 94.5(8) 1_545 1_555 n
O4 Zr1 O7 86.5(10) 1_545 1_545 n
O4 Zr1 O8 87.6(8) 1_545 -1_766 n
O4 Zr1 O9 93.0(10) 1_545 -1_666 n
O5 Zr1 O6 87.5(10) 1_555 1_555 n
O5 Zr1 O7 91.5(8) 1_555 1_545 n
O5 Zr1 O8 93.3(9) 1_555 -1_766 n
O5 Zr1 O9 86.0(8) 1_555 -1_666 n
O6 Zr1 O7 178.8(11) 1_555 1_545 n
O6 Zr1 O8 92.3(8) 1_555 -1_766 n
O6 Zr1 O9 91.6(9) 1_555 -1_666 n
O7 Zr1 O8 88.4(9) 1_545 -1_766 n
O7 Zr1 O9 87.6(8) 1_545 -1_666 n
O8 Zr1 O9 176.0(11) -1_766 -1_666 n
O4 P2 O6 114.8(14) 1_555 1_555 n
O4 P2 O8 105.6(14) 1_555 1_555 n
O4 P2 C10 111.8(16) 1_555 1_555 n
O6 P2 O8 113.3(16) 1_555 1_555 n
O6 P2 C10 106.7(14) 1_555 1_555 n
O8 P2 C10 104.2(12) 1_555 1_555 n
O5 P3 O7 112.6(14) 1_555 1_555 n
O5 P3 O9 113.9(15) 1_555 1_555 n
O5 P3 C11 116.6(17) 1_555 1_555 n
O7 P3 O9 114.2(17) 1_555 1_555 n
O7 P3 C11 101.3(13) 1_555 1_555 n
O9 P3 C11 96.7(12) 1_555 1_555 n
Zr1 O4 P2 159.0(16) 1_565 1_555 n
Zr1 O5 P3 161.3(17) 1_555 1_555 n
Zr1 O6 P2 151.8(17) 1_555 1_555 n
Zr1 O7 P3 149.2(16) 1_565 1_555 n
Zr1 O8 P2 143.2(15) -1_766 1_555 n
Zr1 O9 P3 140.3(15) -1_666 1_555 n
P2 C10 C12 105.6(13) 1_555 1_555 n
P3 C11 C13 100.1(12) 1_555 1_555 n
P3 C11 N15 128.9(13) 1_555 1_555 n
C10 C12 N14 115.3(15) 1_555 1_555 n
C11 C13 N15 102.0(14) 1_555 1_555 n

loop_
_geom_bond_atom_site_label_1
_geom_bond_atom_site_label_2
_geom_bond_distance
_geom_bond_site_symmetry_2
_geom_bond_publ_flag
Zr1 O4 2.092(17) 1_545 n
Zr1 O5 2.124(17) 1_555 n
Zr1 O6 1.996(17) 1_555 n
Zr1 O7 2.060(17) 1_545 n
Zr1 O8 2.002(16) -1_766 n
Zr1 O9 1.978(16) -1_666 n
P2 O4 1.543(19) 1_555 n
P2 O6 1.495(19) 1_555 n
P2 O8 1.632(19) 1_555 n
P2 C10 1.890(17) 1_555 n
P3 O5 1.521(19) 1_555 n
P3 O7 1.565(20) 1_555 n
P3 O9 1.566(18) 1_555 n
P3 C11 1.880(18) 1_555 n
P3 C13 2.639(23) 1_555 n
O4 Zr1 2.092(17) 1_565 n
O4 P2 1.543(19) 1_555 n
O5 Zr1 2.124(17) 1_555 n
O5 P3 1.521(19) 1_555 n
O6 Zr1 1.996(17) 1_555 n
O6 P2 1.495(19) 1_555 n
O7 Zr1 2.060(17) 1_565 n
O7 P3 1.565(20) 1_555 n
O8 Zr1 2.002(16) -1_766 n
O8 P2 1.632(19) 1_555 n
O9 Zr1 1.978(16) -1_666 n
O9 P3 1.566(18) 1_555 n
C10 P2 1.890(17) 1_555 n
C10 C12 1.581(15) 1_555 n
C10 N14 2.574(23) 1_555 n
C11 P3 1.880(18) 1_555 n
C11 C13 1.551(15) 1_555 n
C11 N15 2.313(23) 1_555 n
C12 C10 1.581(15) 1_555 n
C12 N14 1.466(14) 1_555 n
C13 P3 2.639(23) 1_555 n
C13 C11 1.551(15) 1_555 n
C13 N15 1.425(14) 1_555 n
N14 C10 2.574(23) 1_555 n
N14 C12 1.466(14) 1_555 n
N15 C11 2.313(23) 1_555 n
N15 C13 1.425(14) 1_555 n
